data_7104941
loop_
_publ_author_name
'Caltagirone, Claudia'
'Mulas, Andrea'
'Isaia, Francesco'
'Lippolis, Vito'
'Gale, Philip A'
'Light, Mark E'

_publ_section_title
;
 Metal-induced pre-organisation for anion recognition in a neutral
 platinum-containing receptor.
;
_journal_issue 41
_journal_name_full 'Chemical communications (Cambridge, England)'
_journal_page_first 6279
_journal_page_last 6281
_journal_paper_doi 10.1039/b912942a
_journal_year 2009
_chemical_formula_moiety '2(C16 H36 N), C28 H20 N6 O2, 2(C2 H3 O2) '
_chemical_formula_sum 'C64 H98 N8 O6'
_chemical_formula_weight 1075.50
_chemical_name_systematic
;
?
;
_space_group_IT_number 14
_symmetry_cell_setting monoclinic
_symmetry_space_group_name_Hall '-P 2yn'
_symmetry_space_group_name_H-M 'P 1 21/n 1'
_atom_sites_solution_hydrogens geom
_atom_sites_solution_primary direct
_atom_sites_solution_secondary difmap
_audit_creation_method SHELXL-97
_cell_angle_alpha 90.00
_cell_angle_beta 92.895(3)
_cell_angle_gamma 90.00
_cell_formula_units_Z 2
_cell_length_a 8.8189(4)
_cell_length_b 22.0743(14)
_cell_length_c 16.2914(11)
_cell_measurement_reflns_used 18442
_cell_measurement_temperature 120(2)
_cell_measurement_theta_max 25.68
_cell_measurement_theta_min 2.91
_cell_volume 3167.4(3)
_computing_cell_refinement 'DENZO (Otwinowski & Minor, 1997) & COLLECT (Hooft, R.W.W., 1998)'
_computing_data_collection 'COLLECT (Hooft, R.W.W., 1998)'
_computing_data_reduction 'DENZO (Otwinowski & Minor, 1997) & COLLECT (Hooft, R.W.W., 1998)'
_computing_molecular_graphics 'CAMERON (Watkin, et al., 1993)'
_computing_publication_material 'WINGX (Farrugia, 1998)'
_computing_structure_refinement 'SHELXL-97 (Sheldrick, 2008)'
_computing_structure_solution 'SHELXS-97 (Sheldrick, 1997)'
_diffrn_ambient_temperature 120(2)
_diffrn_detector_area_resol_mean 9.091
_diffrn_measured_fraction_theta_full 0.995
_diffrn_measured_fraction_theta_max 0.995
_diffrn_measurement_device_type 'Bruker-Nonius CCD camera on \k-goniostat'
_diffrn_measurement_method '\f & \w scans to fill the asymmetric unit'
_diffrn_radiation_monochromator '10cm confocal mirrors'
_diffrn_radiation_source 'Bruker Nonius FR591 Rotating Anode'
_diffrn_radiation_type MoK\a
_diffrn_radiation_wavelength 0.71073
_diffrn_reflns_av_R_equivalents 0.2297
_diffrn_reflns_av_sigmaI/netI 0.2015
_diffrn_reflns_limit_h_max 10
_diffrn_reflns_limit_h_min -9
_diffrn_reflns_limit_k_max 26
_diffrn_reflns_limit_k_min -23
_diffrn_reflns_limit_l_max 19
_diffrn_reflns_limit_l_min -19
_diffrn_reflns_number 22442
_diffrn_reflns_theta_full 25.03
_diffrn_reflns_theta_max 25.03
_diffrn_reflns_theta_min 2.96
_diffrn_standards_number 0
_exptl_absorpt_coefficient_mu 0.073
_exptl_absorpt_correction_T_max 0.9978
_exptl_absorpt_correction_T_min 0.9742
_exptl_absorpt_correction_type multi-scan
_exptl_absorpt_process_details
;
SADABS V2.10 (Sheldrick, G.M., 2003)
;
_exptl_crystal_colour Colourless
_exptl_crystal_density_diffrn 1.128
_exptl_crystal_density_method 'not measured'
_exptl_crystal_description Rod
_exptl_crystal_F_000 1172
_exptl_crystal_size_max 0.22
_exptl_crystal_size_mid 0.04
_exptl_crystal_size_min 0.03
_refine_diff_density_max 1.209
_refine_diff_density_min -0.444
_refine_diff_density_rms 0.086
_refine_ls_extinction_method none
_refine_ls_goodness_of_fit_ref 1.036
_refine_ls_hydrogen_treatment constr
_refine_ls_matrix_type full
_refine_ls_number_parameters 371
_refine_ls_number_reflns 5583
_refine_ls_number_restraints 25
_refine_ls_restrained_S_all 1.035
_refine_ls_R_factor_all 0.3051
_refine_ls_R_factor_gt 0.1692
_refine_ls_shift/su_max 0.039
_refine_ls_shift/su_mean 0.001
_refine_ls_structure_factor_coef Fsqd
_refine_ls_weighting_details 'calc w=1/[\s^2^(Fo^2^)+(0.0868P)^2^+29.8813P] where P=(Fo^2^+2Fc^2^)/3'
_refine_ls_weighting_scheme calc
_refine_ls_wR_factor_gt 0.3268
_refine_ls_wR_factor_ref 0.4070
_reflns_number_gt 2504
_reflns_number_total 5583
_reflns_threshold_expression >2\s(I)
_cod_data_source_file b912942a.txt
_cod_data_source_block 2009sot0307
_cod_depositor_comments
;
The following automatic conversions were performed:
'_symmetry_cell_setting' value 'Monoclinic' changed to 'monoclinic'
according to '/home/saulius/struct/CIF-dictionaries/cif_core.dic'
dictionary named 'cif_core.dic' version 2.4.1 from 2010-06-29.

Automatic conversion script
Id: cif_fix_enum 1527 2010-12-29 10:47:43Z saulius 
;
_cod_original_sg_symbol_H-M P2(1)/n
_cod_database_code 7104941

loop_
_symmetry_equiv_pos_as_xyz
'x, y, z'
'-x+1/2, y+1/2, -z+1/2'
'-x, -y, -z'
'x-1/2, -y-1/2, z-1/2'

loop_
_atom_site_label
_atom_site_type_symbol
_atom_site_fract_x
_atom_site_fract_y
_atom_site_fract_z
_atom_site_U_iso_or_equiv
_atom_site_adp_type
_atom_site_occupancy
_atom_site_symmetry_multiplicity
_atom_site_calc_flag
_atom_site_refinement_flags
_atom_site_disorder_assembly
_atom_site_disorder_group
O1 O 0.3022(3) 0.18675(11) 0.06249(15) 0.0452(8) Uani 1 1 d . . .
N1 N 0.2470(3) 0.21716(14) 0.34964(18) 0.0384(9) Uani 1 1 d . . .
H901 H 0.2850 0.1803 0.3513 0.046 Uiso 1 1 calc R . .
N2 N 0.1941(3) 0.16313(12) 0.18230(18) 0.0371(9) Uani 1 1 d . . .
H902 H 0.1746 0.1339 0.2170 0.044 Uiso 1 1 calc R . .
N3 N 0.3709(3) -0.03716(13) 0.06530(19) 0.0432(9) Uani 1 1 d . . .
C1 C 0.1784(4) 0.24530(16) 0.2817(2) 0.0368(10) Uani 1 1 d . . .
C2 C 0.2449(4) 0.25727(19) 0.4140(2) 0.0487(12) Uani 1 1 d . . .
H2 H 0.2828 0.2488 0.4684 0.058 Uiso 1 1 calc R . .
C3 C 0.1809(4) 0.31098(18) 0.3891(3) 0.0513(12) Uani 1 1 d . . .
H3 H 0.1693 0.3460 0.4221 0.062 Uiso 1 1 calc R . .
C4 C 0.1352(4) 0.30469(15) 0.3052(2) 0.0380(10) Uani 1 1 d . . .
C5 C 0.0650(4) 0.34155(18) 0.2465(3) 0.0494(12) Uani 1 1 d . . .
H5 H 0.0370 0.3817 0.2604 0.059 Uiso 1 1 calc R . .
C6 C 0.0354(5) 0.32062(18) 0.1680(3) 0.0560(13) Uani 1 1 d . . .
H6 H -0.0152 0.3460 0.1283 0.067 Uiso 1 1 calc R . .
C7 C 0.0794(4) 0.26215(17) 0.1462(2) 0.0416(11) Uani 1 1 d . . .
H7 H 0.0585 0.2485 0.0915 0.050 Uiso 1 1 calc R . .
C8 C 0.1512(4) 0.22447(16) 0.2014(2) 0.0383(10) Uani 1 1 d . . .
C9 C 0.2640(4) 0.14940(16) 0.1121(2) 0.0347(10) Uani 1 1 d . . .
C10 C 0.2965(4) 0.08269(15) 0.0990(2) 0.0314(10) Uani 1 1 d . . .
C11 C 0.4072(4) 0.06843(15) 0.0446(2) 0.0326(10) Uani 1 1 d . . .
H11 H 0.4595 0.0997 0.0177 0.039 Uiso 1 1 calc R . .
C12 C 0.4411(4) 0.00808(16) 0.0298(2) 0.0324(10) Uani 1 1 d . . .
C13 C 0.2628(5) -0.02283(18) 0.1176(3) 0.0517(13) Uani 1 1 d . . .
H13 H 0.2120 -0.0550 0.1437 0.062 Uiso 1 1 calc R . .
C14 C 0.2213(4) 0.03630(16) 0.1356(2) 0.0395(11) Uani 1 1 d . . .
H14 H 0.1433 0.0443 0.1722 0.047 Uiso 1 1 calc R . .
N4 N 0.7428(3) 0.18285(13) 0.36598(17) 0.0309(8) Uani 1 1 d . . .
C15 C 0.7869(4) 0.18050(16) 0.2779(2) 0.0316(10) Uani 1 1 d . A .
H15A H 0.8450 0.2177 0.2664 0.038 Uiso 1 1 calc R . .
H15B H 0.8561 0.1456 0.2718 0.038 Uiso 1 1 calc R . .
C16 C 0.6589(4) 0.17500(19) 0.2139(2) 0.0429(12) Uani 1 1 d . . .
H16A H 0.5915 0.2107 0.2171 0.052 Uiso 1 1 calc R A .
H16B H 0.5983 0.1384 0.2251 0.052 Uiso 1 1 calc R . .
C17 C 0.7173(5) 0.1707(2) 0.1278(3) 0.0553(14) Uani 1 1 d . A .
H17A H 0.7858 0.2053 0.1189 0.066 Uiso 1 1 calc R . .
H17B H 0.6302 0.1739 0.0872 0.066 Uiso 1 1 calc R . .
C18 C 0.8024(6) 0.1118(3) 0.1126(3) 0.0865(19) Uani 1 1 d . . .
H18A H 0.8953 0.1105 0.1482 0.130 Uiso 1 1 calc R A .
H18B H 0.8290 0.1100 0.0549 0.130 Uiso 1 1 calc R . .
H18C H 0.7377 0.0773 0.1248 0.130 Uiso 1 1 calc R . .
C19A C 0.6176(7) 0.13903(18) 0.3855(9) 0.0294(10) Uani 0.234(5) 1 d PDU A 1
H19A H 0.5346 0.1385 0.3422 0.035 Uiso 0.234(5) 1 calc PR A 1
H19B H 0.5756 0.1472 0.4396 0.035 Uiso 0.234(5) 1 calc PR A 1
C20A C 0.7117(6) 0.08186(14) 0.3858(5) 0.0389(12) Uani 0.234(5) 1 d PDU A 1
H20A H 0.8071 0.0884 0.4193 0.047 Uiso 0.234(5) 1 calc PR A 1
H20B H 0.7387 0.0723 0.3290 0.047 Uiso 0.234(5) 1 calc PR A 1
C21A C 0.6251(9) 0.02836(15) 0.4208(3) 0.117(2) Uani 0.234(5) 1 d PDU A 1
H21A H 0.6698 0.0176 0.4759 0.140 Uiso 0.234(5) 1 calc PR A 1
H21B H 0.5176 0.0397 0.4266 0.140 Uiso 0.234(5) 1 calc PR A 1
C22A C 0.635(2) -0.0252(2) 0.3636(4) 0.125(3) Uani 0.234(5) 1 d PDU A 1
H22A H 0.5613 -0.0200 0.3169 0.187 Uiso 0.234(5) 1 calc PR A 1
H22B H 0.6114 -0.0624 0.3932 0.187 Uiso 0.234(5) 1 calc PR A 1
H22C H 0.7373 -0.0278 0.3436 0.187 Uiso 0.234(5) 1 calc PR A 1
C19B C 0.6509(4) 0.12606(13) 0.3873(3) 0.0294(10) Uani 0.766(5) 1 d PDU A 2
H19C H 0.6288 0.1284 0.4462 0.035 Uiso 0.766(5) 1 calc PR A 2
H19D H 0.5524 0.1278 0.3555 0.035 Uiso 0.766(5) 1 calc PR A 2
C20B C 0.7213(4) 0.06498(12) 0.3723(3) 0.0389(12) Uani 0.766(5) 1 d PDU A 2
H20C H 0.8175 0.0612 0.4059 0.047 Uiso 0.766(5) 1 calc PR A 2
H20D H 0.7450 0.0615 0.3137 0.047 Uiso 0.766(5) 1 calc PR A 2
C21B C 0.6132(4) 0.01396(13) 0.3943(5) 0.117(2) Uani 0.766(5) 1 d PDU A 2
H21C H 0.5581 0.0256 0.4434 0.140 Uiso 0.766(5) 1 calc PR A 2
H21D H 0.5376 0.0073 0.3483 0.140 Uiso 0.766(5) 1 calc PR A 2
C22B C 0.7005(6) -0.04370(16) 0.4117(6) 0.125(3) Uani 0.766(5) 1 d PDU A 2
H22D H 0.7106 -0.0661 0.3603 0.187 Uiso 0.766(5) 1 calc PR A 2
H22E H 0.6461 -0.0686 0.4504 0.187 Uiso 0.766(5) 1 calc PR A 2
H22F H 0.8016 -0.0338 0.4358 0.187 Uiso 0.766(5) 1 calc PR A 2
C23 C 0.8890(4) 0.18269(17) 0.4193(2) 0.0305(10) Uani 1 1 d . A .
H23A H 0.9407 0.2221 0.4126 0.037 Uiso 1 1 calc R . .
H23B H 0.9563 0.1507 0.3991 0.037 Uiso 1 1 calc R . .
C24 C 0.8691(4) 0.17210(17) 0.5116(2) 0.0414(11) Uani 1 1 d . . .
H24A H 0.7967 0.2021 0.5320 0.050 Uiso 1 1 calc R A .
H24B H 0.8266 0.1312 0.5199 0.050 Uiso 1 1 calc R . .
C25 C 1.0194(5) 0.17783(19) 0.5594(2) 0.0476(13) Uani 1 1 d . A .
H25A H 1.0930 0.1493 0.5367 0.057 Uiso 1 1 calc R . .
H25B H 1.0592 0.2194 0.5529 0.057 Uiso 1 1 calc R . .
C26 C 1.0051(6) 0.1648(2) 0.6491(3) 0.0708(18) Uani 1 1 d . . .
H26A H 0.9314 0.1927 0.6716 0.106 Uiso 1 1 calc R A .
H26B H 1.1041 0.1701 0.6783 0.106 Uiso 1 1 calc R . .
H26C H 0.9705 0.1230 0.6559 0.106 Uiso 1 1 calc R . .
C27 C 0.6498(4) 0.24008(12) 0.3824(2) 0.0389(11) Uani 1 1 d D A .
H27A H 0.5513 0.2367 0.3508 0.047 Uiso 1 1 calc R . .
H27B H 0.6280 0.2405 0.4414 0.047 Uiso 1 1 calc R . .
C28 C 0.7198(3) 0.30020(11) 0.3617(2) 0.0403(11) Uani 1 1 d D . .
H28A H 0.7464 0.3002 0.3034 0.048 Uiso 1 1 calc R A .
H28B H 0.8145 0.3061 0.3961 0.048 Uiso 1 1 calc R . .
C29 C 0.6102(4) 0.35262(11) 0.3765(2) 0.0463(12) Uani 1 1 d D A .
H29A H 0.5128 0.3453 0.3452 0.056 Uiso 1 1 calc R . .
H29B H 0.5893 0.3544 0.4356 0.056 Uiso 1 1 calc R . .
C30 C 0.6760(5) 0.41233(13) 0.3503(3) 0.0617(15) Uani 1 1 d D . .
H30A H 0.7755 0.4184 0.3787 0.093 Uiso 1 1 calc R A .
H30B H 0.6078 0.4454 0.3644 0.093 Uiso 1 1 calc R . .
H30C H 0.6875 0.4120 0.2908 0.093 Uiso 1 1 calc R . .
O2 O 0.0871(3) 0.08550(12) 0.29869(17) 0.0475(8) Uani 1 1 d . . .
O3 O 0.2909(3) 0.09657(14) 0.3821(2) 0.0807(12) Uani 1 1 d . . .
C31 C 0.1801(4) 0.06736(19) 0.3549(3) 0.0618(15) Uani 1 1 d . . .
C32 C 0.1541(7) 0.0025(2) 0.3831(5) 0.146(3) Uani 1 1 d . . .
H32A H 0.2351 -0.0236 0.3640 0.219 Uiso 1 1 calc R . .
H32B H 0.0558 -0.0119 0.3600 0.219 Uiso 1 1 calc R . .
H32C H 0.1546 0.0013 0.4432 0.219 Uiso 1 1 calc R . .

loop_
_atom_site_aniso_label
_atom_site_aniso_U_11
_atom_site_aniso_U_22
_atom_site_aniso_U_33
_atom_site_aniso_U_23
_atom_site_aniso_U_13
_atom_site_aniso_U_12
O1 0.0590(15) 0.0291(13) 0.0491(15) -0.0012(12) 0.0184(12) 0.0087(12)
N1 0.0289(14) 0.0392(17) 0.0476(18) -0.0065(15) 0.0072(14) -0.0012(14)
N2 0.0480(16) 0.0218(14) 0.0432(17) -0.0078(13) 0.0197(14) -0.0074(13)
N3 0.0537(17) 0.0277(16) 0.0507(18) -0.0067(14) 0.0261(15) -0.0018(14)
C1 0.0312(16) 0.0327(19) 0.048(2) -0.0061(17) 0.0193(15) -0.0039(16)
C2 0.0379(19) 0.067(3) 0.042(2) -0.012(2) 0.0137(17) -0.017(2)
C3 0.052(2) 0.033(2) 0.071(3) -0.015(2) 0.020(2) -0.0122(19)
C4 0.0403(17) 0.0230(17) 0.053(2) -0.0157(16) 0.0246(16) -0.0050(16)
C5 0.052(2) 0.035(2) 0.064(3) 0.0053(19) 0.0237(19) 0.0123(18)
C6 0.068(2) 0.038(2) 0.063(3) 0.011(2) 0.018(2) 0.020(2)
C7 0.050(2) 0.037(2) 0.039(2) 0.0055(17) 0.0136(17) 0.0094(18)
C8 0.0386(17) 0.0269(18) 0.051(2) -0.0013(17) 0.0232(16) 0.0061(16)
C9 0.0324(17) 0.0288(18) 0.044(2) 0.0013(16) 0.0079(16) 0.0056(16)
C10 0.0285(16) 0.0242(18) 0.042(2) -0.0095(15) 0.0030(16) -0.0016(15)
C11 0.0335(17) 0.0249(17) 0.0401(19) -0.0092(15) 0.0096(15) -0.0068(15)
C12 0.0330(17) 0.0313(18) 0.0325(19) -0.0083(16) -0.0036(15) -0.0037(16)
C13 0.062(2) 0.035(2) 0.061(2) -0.0076(19) 0.029(2) -0.0016(19)
C14 0.0388(18) 0.0305(19) 0.050(2) -0.0152(17) 0.0112(17) -0.0026(17)
N4 0.0279(13) 0.0319(15) 0.0328(15) -0.0007(13) 0.0022(12) -0.0029(13)
C15 0.0246(16) 0.0353(19) 0.0351(19) 0.0035(16) 0.0031(15) -0.0034(16)
C16 0.0373(19) 0.052(2) 0.039(2) 0.0065(19) -0.0091(18) -0.0023(19)
C17 0.060(3) 0.061(3) 0.043(2) -0.006(2) -0.011(2) -0.001(2)
C18 0.078(3) 0.130(4) 0.050(3) -0.028(3) -0.016(3) 0.037(3)
C19A 0.0092(17) 0.0263(16) 0.052(2) 0.0096(18) -0.0006(17) 0.0073(15)
C20A 0.042(2) 0.0206(16) 0.055(3) -0.0112(19) 0.0133(19) 0.0025(15)
C21A 0.052(3) 0.0188(17) 0.284(6) 0.030(2) 0.048(3) 0.0025(19)
C22A 0.078(4) 0.036(2) 0.263(8) 0.022(3) 0.038(5) 0.011(3)
C19B 0.0092(17) 0.0263(16) 0.052(2) 0.0096(18) -0.0006(17) 0.0073(15)
C20B 0.042(2) 0.0206(16) 0.055(3) -0.0112(19) 0.0133(19) 0.0025(15)
C21B 0.052(3) 0.0188(17) 0.284(6) 0.030(2) 0.048(3) 0.0025(19)
C22B 0.078(4) 0.036(2) 0.263(8) 0.022(3) 0.038(5) 0.011(3)
C23 0.0232(15) 0.0382(19) 0.0299(18) 0.0059(16) 0.0009(14) 0.0010(16)
C24 0.051(2) 0.029(2) 0.044(2) -0.0018(17) 0.0010(19) -0.0075(18)
C25 0.061(2) 0.049(2) 0.033(2) -0.0005(19) -0.0059(19) 0.004(2)
C26 0.104(4) 0.052(3) 0.055(3) -0.005(2) -0.008(3) 0.006(3)
C27 0.0288(17) 0.041(2) 0.047(2) 0.0091(18) 0.0079(16) 0.0097(17)
C28 0.0301(18) 0.054(2) 0.037(2) -0.0034(18) 0.0007(17) 0.0031(18)
C29 0.046(2) 0.048(2) 0.044(2) 0.0001(19) 0.0057(19) 0.0142(19)
C30 0.061(3) 0.035(2) 0.089(3) -0.008(2) 0.002(3) 0.006(2)
O2 0.0418(14) 0.0421(15) 0.0591(17) 0.0039(13) 0.0092(13) 0.0029(12)
O3 0.0370(15) 0.0546(18) 0.150(3) 0.035(2) -0.0004(19) 0.0089(15)
C31 0.0275(18) 0.045(2) 0.114(4) 0.022(2) 0.017(2) 0.0039(19)
C32 0.071(4) 0.070(3) 0.294(8) 0.105(4) -0.017(5) -0.008(3)

loop_
_atom_type_symbol
_atom_type_description
_atom_type_scat_dispersion_real
_atom_type_scat_dispersion_imag
_atom_type_scat_source
C C 0.0033 0.0016 'International Tables Vol C Tables 4.2.6.8 and 6.1.1.4'
H H 0.0000 0.0000 'International Tables Vol C Tables 4.2.6.8 and 6.1.1.4'
N N 0.0061 0.0033 'International Tables Vol C Tables 4.2.6.8 and 6.1.1.4'
O O 0.0106 0.0060 'International Tables Vol C Tables 4.2.6.8 and 6.1.1.4'

loop_
_geom_angle_atom_site_label_1
_geom_angle_atom_site_label_2
_geom_angle_atom_site_label_3
_geom_angle
_geom_angle_site_symmetry_1
_geom_angle_site_symmetry_3
_geom_angle_publ_flag
C2 N1 C1 107.5(3) . . ?
C9 N2 C8 121.6(3) . . ?
C12 N3 C13 117.4(3) . . ?
N1 C1 C8 130.6(3) . . ?
N1 C1 C4 108.2(3) . . ?
C8 C1 C4 121.3(3) . . ?
C3 C2 N1 110.7(4) . . ?
C2 C3 C4 107.2(3) . . ?
C5 C4 C3 135.2(3) . . ?
C5 C4 C1 118.4(3) . . ?
C3 C4 C1 106.4(3) . . ?
C6 C5 C4 120.3(4) . . ?
C5 C6 C7 120.4(4) . . ?
C8 C7 C6 121.6(4) . . ?
C7 C8 C1 118.1(3) . . ?
C7 C8 N2 123.4(3) . . ?
C1 C8 N2 118.4(3) . . ?
O1 C9 N2 124.1(3) . . ?
O1 C9 C10 120.3(3) . . ?
N2 C9 C10 115.5(3) . . ?
C14 C10 C11 118.6(3) . . ?
C14 C10 C9 124.4(3) . . ?
C11 C10 C9 117.0(3) . . ?
C10 C11 C12 119.5(3) . . ?
N3 C12 C11 122.6(3) . . ?
N3 C12 C12 117.3(4) . 3_655 ?
C11 C12 C12 120.2(4) . 3_655 ?
N3 C13 C14 123.7(4) . . ?
C10 C14 C13 118.1(3) . . ?
C19A N4 C15 113.8(6) . . ?
C19A N4 C23 119.1(5) . . ?
C15 N4 C23 107.0(2) . . ?
C19A N4 C27 95.0(3) . . ?
C15 N4 C27 111.1(3) . . ?
C23 N4 C27 110.3(3) . . ?
C19A N4 C19B 15.4(2) . . ?
C15 N4 C19B 110.6(3) . . ?
C23 N4 C19B 108.0(3) . . ?
C27 N4 C19B 109.8(2) . . ?
C16 C15 N4 116.3(3) . . ?
C15 C16 C17 111.6(3) . . ?
C16 C17 C18 113.2(4) . . ?
N4 C19A C20A 97.4(4) . . ?
C19A C20A C21A 111.2(5) . . ?
C22A C21A C20A 109.2(6) . . ?
C20B C19B N4 117.7(3) . . ?
C19B C20B C21B 110.7(3) . . ?
C22B C21B C20B 110.3(3) . . ?
N4 C23 C24 115.1(3) . . ?
C25 C24 C23 110.6(3) . . ?
C26 C25 C24 111.9(4) . . ?
C28 C27 N4 117.2(3) . . ?
C27 C28 C29 111.1(2) . . ?
C30 C29 C28 111.1(3) . . ?
O3 C31 O2 124.6(4) . . ?
O3 C31 C32 120.7(4) . . ?
O2 C31 C32 114.4(4) . . ?

loop_
_geom_bond_atom_site_label_1
_geom_bond_atom_site_label_2
_geom_bond_distance
_geom_bond_site_symmetry_2
_geom_bond_publ_flag
O1 C9 1.214(4) . ?
N1 C2 1.373(5) . ?
N1 C1 1.381(5) . ?
N2 C9 1.361(5) . ?
N2 C8 1.444(4) . ?
N3 C12 1.323(5) . ?
N3 C13 1.348(5) . ?
C1 C8 1.397(5) . ?
C1 C4 1.423(5) . ?
C2 C3 1.366(6) . ?
C3 C4 1.413(6) . ?
C4 C5 1.378(5) . ?
C5 C6 1.372(6) . ?
C6 C7 1.399(5) . ?
C7 C8 1.357(5) . ?
C9 C10 1.517(5) . ?
C10 C14 1.372(5) . ?
C10 C11 1.388(5) . ?
C11 C12 1.389(5) . ?
C12 C12 1.500(7) 3_655 ?
C13 C14 1.391(5) . ?
N4 C19A 1.514(7) . ?
N4 C15 1.506(4) . ?
N4 C23 1.518(4) . ?
N4 C27 1.537(4) . ?
N4 C19B 1.542(4) . ?
C15 C16 1.503(5) . ?
C16 C17 1.522(6) . ?
C17 C18 1.527(7) . ?
C19A C20A 1.511(5) . ?
C20A C21A 1.532(6) . ?
C21A C22A 1.510(6) . ?
C19B C20B 1.510(4) . ?
C20B C21B 1.530(5) . ?
C21B C22B 1.507(5) . ?
C23 C24 1.539(5) . ?
C24 C25 1.508(6) . ?
C25 C26 1.501(6) . ?
C27 C28 1.509(4) . ?
C28 C29 1.535(4) . ?
C29 C30 1.511(4) . ?
O2 C31 1.263(5) . ?
O3 C31 1.234(5) . ?
C31 C32 1.525(7) . ?

loop_
_geom_hbond_atom_site_label_D
_geom_hbond_atom_site_label_H
_geom_hbond_atom_site_label_A
_geom_hbond_distance_DH
_geom_hbond_distance_HA
_geom_hbond_distance_DA
_geom_hbond_angle_DHA
_geom_hbond_site_symmetry_A
N1 H901 O3 0.88 1.91 2.738(4) 155.0 .
N2 H902 O2 0.88 1.90 2.757(4) 163.9 .
